data_1514167
loop_
_publ_author_name
'Ahmad, Waqar'
'Zhang, Lijuan'
'Zhou, Yunshan'

_publ_section_title
;
 A series of mononuclear lanthanide complexes featuring 3-D supramolecular
 networks: synthesis, characterization and luminescent properties for
 sensing guest molecules.
;
_journal_issue 4
_journal_name_full
'Photochemical &amp; photobiological sciences : Official journal of the European Photochemistry Association and the European Society for Photobiology'
_journal_page_first 660
_journal_page_last 670
_journal_paper_doi 10.1039/c3pp50346a
_journal_volume 13
_journal_year 2014
_chemical_formula_moiety 'C21 H18 N9 O9 Sm, H2 O'
_chemical_formula_sum 'C21 H20 N9 O10 Sm'
_chemical_formula_weight 708.81
_chemical_name_systematic
;
 ? 
;
_space_group_crystal_system monoclinic
_space_group_IT_number 14
_space_group_name_Hall '-P 2ybc'
_space_group_name_H-M_alt 'P 1 21/c 1'
_symmetry_space_group_name_Hall '-P 2ybc'
_symmetry_space_group_name_H-M 'P 1 21/c 1'
_atom_sites_solution_hydrogens geom
_atom_sites_solution_primary direct
_atom_sites_solution_secondary difmap
_audit_creation_date 2013-09-02
_audit_creation_method
;
  Olex2 1.1
  (compiled 2011.11.01 svn.r2039, GUI svn.r3906)
;
_cell_angle_alpha 90.00
_cell_angle_beta 92.247(13)
_cell_angle_gamma 90.00
_cell_formula_units_Z 4
_cell_length_a 6.0157(7)
_cell_length_b 21.542(4)
_cell_length_c 18.412(3)
_cell_measurement_reflns_used 1769
_cell_measurement_temperature 101.8
_cell_measurement_theta_max 29.1018
_cell_measurement_theta_min 3.0411
_cell_volume 2384.2(7)
_computing_cell_refinement
;
CrysAlisPro, Agilent Technologies,
Version 1.171.35.11 (release 16-05-2011 CrysAlis171 .NET)
(compiled May 16 2011,17:55:39)
;
_computing_data_collection
;
CrysAlisPro, Agilent Technologies,
Version 1.171.35.11 (release 16-05-2011 CrysAlis171 .NET)
(compiled May 16 2011,17:55:39)
;
_computing_data_reduction
;
CrysAlisPro, Agilent Technologies,
Version 1.171.35.11 (release 16-05-2011 CrysAlis171 .NET)
(compiled May 16 2011,17:55:39)
;
_computing_molecular_graphics
;
O. V. Dolomanov, L. J. Bourhis, R. J. Gildea, J. A. K. Howard and H. Puschmann,
OLEX2: a complete structure solution, refinement and analysis program.
J. Appl. Cryst. (2009). 42, 339-341.
;
_computing_publication_material
;
O. V. Dolomanov, L. J. Bourhis, R. J. Gildea, J. A. K. Howard and H. Puschmann,
OLEX2: a complete structure solution, refinement and analysis program.
J. Appl. Cryst. (2009). 42, 339-341.
;
_computing_structure_refinement
;
XL, G.M. Sheldrick, Acta Cryst.
(2008). A64, 112-122
;
_computing_structure_solution
;
XS, G.M. Sheldrick, Acta Cryst.
(2008). A64, 112-122
;
_diffrn_ambient_temperature 101.8
_diffrn_detector_area_resol_mean 16.0971
_diffrn_measured_fraction_theta_full 0.999
_diffrn_measured_fraction_theta_max 0.999
_diffrn_measurement_details
;
  1 omega    0.00   32.00   1.0000    5.0000
omega____ theta____ kappa____ phi______ frames
    -       20.9831   77.0000  -30.0000 32

  2 omega   17.00   93.00   1.0000    5.0000
omega____ theta____ kappa____ phi______ frames
    -       20.9831   37.0000  -90.0000 76

  3 omega  -51.00   46.00   1.0000    5.0000
omega____ theta____ kappa____ phi______ frames
    -       20.9831  -37.0000  -30.0000 97

  4 omega   -4.00   28.00   1.0000    5.0000
omega____ theta____ kappa____ phi______ frames
    -       20.9831   37.0000  150.0000 32
;
_diffrn_measurement_device_type 'Xcalibur, Eos, Gemini'
_diffrn_measurement_method '\w scans'
_diffrn_orient_matrix_UB_11 0.0463904000
_diffrn_orient_matrix_UB_12 -0.0302616000
_diffrn_orient_matrix_UB_13 0.0015152000
_diffrn_orient_matrix_UB_21 0.0193031000
_diffrn_orient_matrix_UB_22 0.0014409000
_diffrn_orient_matrix_UB_23 -0.0377710000
_diffrn_orient_matrix_UB_31 0.1066945000
_diffrn_orient_matrix_UB_32 0.0129100000
_diffrn_orient_matrix_UB_33 0.0077944000
_diffrn_radiation_monochromator graphite
_diffrn_radiation_type 'Mo K\a'
_diffrn_radiation_wavelength 0.7107
_diffrn_reflns_av_R_equivalents 0.0595
_diffrn_reflns_av_unetI/netI 0.0961
_diffrn_reflns_limit_h_max 7
_diffrn_reflns_limit_h_min -7
_diffrn_reflns_limit_k_max 15
_diffrn_reflns_limit_k_min -26
_diffrn_reflns_limit_l_max 21
_diffrn_reflns_limit_l_min -22
_diffrn_reflns_number 10193
_diffrn_reflns_theta_full 26.00
_diffrn_reflns_theta_max 26.00
_diffrn_reflns_theta_min 3.05
_diffrn_source 'Enhance (Mo) X-ray Source'
_exptl_absorpt_coefficient_mu 2.543
_exptl_absorpt_correction_T_max 1.00000
_exptl_absorpt_correction_T_min 0.98111
_exptl_absorpt_correction_type multi-scan
_exptl_absorpt_process_details
;
CrysAlisPro, Agilent Technologies,
Version 1.171.35.11 (release 16-05-2011 CrysAlis171 .NET)
(compiled May 16 2011,17:55:39)
Empirical absorption correction using spherical harmonics,
 implemented in SCALE3 ABSPACK scaling algorithm.
;
_exptl_crystal_density_diffrn 1.975
_exptl_crystal_density_method 'not measured'
_exptl_crystal_F_000 1404
_exptl_crystal_size_max 0.10
_exptl_crystal_size_mid 0.03
_exptl_crystal_size_min 0.02
_refine_diff_density_max 1.820
_refine_diff_density_min -0.706
_refine_diff_density_rms 0.167
_refine_ls_extinction_method none
_refine_ls_goodness_of_fit_ref 1.032
_refine_ls_hydrogen_treatment mixed
_refine_ls_matrix_type full
_refine_ls_number_parameters 394
_refine_ls_number_reflns 4699
_refine_ls_number_restraints 15
_refine_ls_restrained_S_all 1.031
_refine_ls_R_factor_all 0.0744
_refine_ls_R_factor_gt 0.0487
_refine_ls_shift/su_max 0.007
_refine_ls_shift/su_mean 0.000
_refine_ls_structure_factor_coef Fsqd
_refine_ls_weighting_details 'calc w=1/[\s^2^(Fo^2^)+(0.0219P)^2^+0.6504P] where P=(Fo^2^+2Fc^2^)/3'
_refine_ls_weighting_scheme calc
_refine_ls_wR_factor_gt 0.0834
_refine_ls_wR_factor_ref 0.0932
_reflns_number_gt 3540
_reflns_number_total 4699
_reflns_threshold_expression >2sigma(I)
_cod_data_source_file c3pp50346a.txt
_cod_data_source_block exp_910
_cod_original_cell_volume 2384.2(6)
_cod_database_code 1514167
_reflns_odcompleteness_completeness 99.82
_reflns_odcompleteness_iscentric 1
_reflns_odcompleteness_theta 26.32

loop_
_space_group_symop_id
_space_group_symop_operation_xyz
1 'x, y, z'
2 '-x, y+1/2, -z+1/2'
3 '-x, -y, -z'
4 'x, -y-1/2, z-1/2'

loop_
_atom_site_label
_atom_site_type_symbol
_atom_site_fract_x
_atom_site_fract_y
_atom_site_fract_z
_atom_site_U_iso_or_equiv
_atom_site_adp_type
_atom_site_occupancy
_atom_site_symmetry_multiplicity
_atom_site_calc_flag
_atom_site_refinement_flags
Sm1 Sm 0.38658(5) 0.283553(17) 0.224339(17) 0.01275(11) Uani 1 1 d D
N8 N 0.8393(8) 0.0783(3) 0.1360(3) 0.0175(13) Uani 1 1 d .
H8 H 0.9591 0.0641 0.1182 0.021 Uiso 1 1 calc R
N11 N 0.7941(8) 0.1404(3) 0.1207(3) 0.0166(13) Uani 1 1 d .
C12 C 0.6988(9) 0.3780(3) 0.1327(3) 0.0122(14) Uani 1 1 d .
N18 N 0.8643(7) 0.4166(3) 0.1244(3) 0.0142(12) Uani 1 1 d .
C19 C 0.7236(9) 0.0374(3) 0.1745(3) 0.0137(14) Uani 1 1 d .
N20 N 0.8680(8) 0.4503(3) 0.0607(3) 0.0201(13) Uani 1 1 d .
H20 H 0.9737 0.4770 0.0578 0.024 Uiso 1 1 calc R
C22 C 0.4847(9) 0.1271(3) 0.1982(3) 0.0109(14) Uani 1 1 d .
C23 C 0.2042(10) 0.3557(4) -0.0313(4) 0.0271(18) Uani 1 1 d .
H23 H 0.0950 0.3481 -0.0673 0.033 Uiso 1 1 calc R
C24 C 0.5294(9) 0.0645(3) 0.2090(3) 0.0150(15) Uani 1 1 d .
C25 C 0.3732(11) 0.3965(4) -0.0435(4) 0.034(2) Uani 1 1 d .
H25 H 0.3794 0.4180 -0.0871 0.041 Uiso 1 1 calc R
C27 C 0.5359(10) 0.4046(4) 0.0119(3) 0.0215(16) Uani 1 1 d .
C30 C 0.5224(9) 0.3726(3) 0.0766(3) 0.0175(15) Uani 1 1 d .
C36 C 0.7248(11) 0.4463(4) 0.0025(4) 0.0266(18) Uani 1 1 d .
C37 C 0.1971(10) 0.3254(3) 0.0360(3) 0.0207(16) Uani 1 1 d .
H37 H 0.0787 0.2988 0.0438 0.025 Uiso 1 1 calc R
O1 O 0.5610(6) 0.2204(2) 0.1367(2) 0.0185(10) Uani 1 1 d .
O2 O 0.1683(6) 0.2726(2) 0.3302(2) 0.0184(11) Uani 1 1 d .
O3 O 0.6929(6) 0.3432(2) 0.1902(2) 0.0141(10) Uani 1 1 d .
O4 O 0.7028(6) 0.2306(2) 0.2988(3) 0.0265(12) Uani 1 1 d D
O O 0.7837(7) -0.0178(2) 0.1810(2) 0.0207(11) Uani 1 1 d .
O6 O 0.0231(6) 0.2597(2) 0.1733(3) 0.0210(11) Uani 1 1 d D
O2AA O 0.2087(7) 0.3861(2) 0.2242(2) 0.0176(11) Uani 1 1 d D
N9 N 0.5214(7) 0.3512(3) 0.3368(3) 0.0158(12) Uani 1 1 d .
N N 0.3171(8) 0.1580(3) 0.2316(3) 0.0172(13) Uani 1 1 d .
O0AA O 0.7553(7) 0.4756(3) -0.0550(2) 0.0308(13) Uani 1 1 d .
C14 C 0.3831(9) 0.3506(3) 0.3925(3) 0.0120(13) Uani 1 1 d .
C15 C 0.1826(10) 0.1237(3) 0.2706(3) 0.0174(16) Uani 1 1 d .
H15 H 0.0643 0.1433 0.2922 0.021 Uiso 1 1 calc R
C16 C 0.6179(9) 0.1640(3) 0.1497(3) 0.0105(14) Uani 1 1 d .
C C 0.4145(9) 0.3887(3) 0.4529(3) 0.0136(14) Uani 1 1 d .
C1AA C 0.2089(10) 0.0591(3) 0.2813(3) 0.0200(16) Uani 1 1 d .
H1AA H 0.1074 0.0367 0.3077 0.024 Uiso 1 1 calc R
O5AA O 0.2485(6) 0.4239(2) 0.5627(2) 0.0196(11) Uani 1 1 d .
N6AA N 0.0912(7) 0.3441(3) 0.4992(3) 0.0155(12) Uani 1 1 d .
H6AA H -0.0012 0.3406 0.5335 0.019 Uiso 1 1 calc R
N7AA N 0.0560(8) 0.3039(3) 0.4404(3) 0.0173(13) Uani 1 1 d .
C8AA C 0.2473(9) 0.3870(3) 0.5096(3) 0.0157(15) Uani 1 1 d .
C9AA C 0.6983(9) 0.3888(3) 0.3428(3) 0.0161(15) Uani 1 1 d .
H9AA H 0.7971 0.3890 0.3052 0.019 Uiso 1 1 calc R
C0BA C 0.7436(9) 0.4279(3) 0.4027(3) 0.0157(15) Uani 1 1 d .
H0BA H 0.8700 0.4528 0.4050 0.019 Uiso 1 1 calc R
N3AA N 0.3527(7) 0.3329(3) 0.0898(3) 0.0160(13) Uani 1 1 d .
C1BA C 0.5986(9) 0.4283(3) 0.4569(3) 0.0146(14) Uani 1 1 d .
H1BA H 0.6209 0.4548 0.4964 0.018 Uiso 1 1 calc R
C4AA C 0.1945(9) 0.3072(3) 0.3875(3) 0.0161(15) Uani 1 1 d .
O1AA O -0.3240(9) 0.2343(3) 0.4618(4) 0.063(2) Uani 1 1 d D
C0AA C 0.3886(9) 0.0300(3) 0.2517(3) 0.0182(15) Uani 1 1 d .
H0AA H 0.4152 -0.0119 0.2601 0.022 Uiso 1 1 calc R
H4A H 0.677(5) 0.219(3) 0.3417(14) 0.027 Uiso 1 1 d D
H4B H 0.831(4) 0.247(2) 0.299(2) 0.027 Uiso 1 1 d D
H6A H -0.025(5) 0.2239(8) 0.162(3) 0.027 Uiso 1 1 d D
H6B H -0.085(4) 0.2853(12) 0.170(3) 0.027 Uiso 1 1 d D
H2AA H 0.133(8) 0.4006(14) 0.1883(16) 0.027 Uiso 1 1 d D
H2AB H 0.245(8) 0.4150(12) 0.253(2) 0.027 Uiso 1 1 d D
H1AB H -0.343(9) 0.228(3) 0.5064(10) 0.027 Uiso 1 1 d D
H1AC H -0.213(7) 0.258(3) 0.457(3) 0.027 Uiso 1 1 d D

loop_
_atom_site_aniso_label
_atom_site_aniso_U_11
_atom_site_aniso_U_22
_atom_site_aniso_U_33
_atom_site_aniso_U_23
_atom_site_aniso_U_13
_atom_site_aniso_U_12
Sm1 0.00929(16) 0.01223(18) 0.01685(18) -0.00051(17) 0.00210(11) 0.00018(17)
N8 0.015(3) 0.022(4) 0.016(3) -0.002(3) 0.005(2) 0.010(3)
N11 0.014(3) 0.014(3) 0.022(3) 0.006(3) 0.003(2) 0.000(3)
C12 0.010(3) 0.010(4) 0.017(3) -0.004(3) -0.001(2) 0.007(3)
N18 0.013(2) 0.018(3) 0.012(3) 0.007(3) -0.002(2) -0.003(3)
C19 0.014(3) 0.012(4) 0.014(3) -0.005(3) -0.001(3) 0.002(3)
N20 0.022(3) 0.018(3) 0.020(3) 0.009(3) -0.003(2) -0.010(3)
C22 0.008(3) 0.012(4) 0.013(3) -0.001(3) -0.001(2) 0.003(3)
C23 0.028(4) 0.031(5) 0.021(4) 0.003(4) -0.009(3) -0.006(4)
C24 0.013(3) 0.019(4) 0.012(3) -0.004(3) -0.003(2) 0.006(3)
C25 0.043(4) 0.025(5) 0.033(5) 0.013(4) -0.012(4) -0.008(4)
C27 0.018(3) 0.024(4) 0.023(4) 0.007(3) -0.003(3) -0.006(3)
C30 0.013(3) 0.020(4) 0.020(4) 0.002(3) -0.001(3) 0.002(3)
C36 0.030(4) 0.024(5) 0.025(4) 0.006(4) -0.011(3) -0.006(4)
C37 0.022(3) 0.019(4) 0.021(4) -0.005(3) 0.001(3) 0.002(3)
O1 0.017(2) 0.013(3) 0.026(3) 0.002(2) 0.0043(18) 0.005(2)
O2 0.015(2) 0.018(3) 0.022(2) -0.003(2) 0.0048(18) -0.003(2)
O3 0.013(2) 0.014(3) 0.015(2) 0.003(2) -0.0009(17) 0.002(2)
O4 0.012(2) 0.019(3) 0.048(3) -0.004(3) -0.006(2) 0.000(2)
O 0.029(2) 0.012(3) 0.022(3) 0.001(2) 0.0038(19) 0.007(2)
O6 0.010(2) 0.017(3) 0.036(3) 0.000(3) -0.001(2) 0.002(2)
O2AA 0.018(2) 0.017(3) 0.018(3) -0.001(2) -0.0053(18) 0.002(2)
N9 0.014(2) 0.014(3) 0.020(3) 0.002(3) 0.003(2) 0.001(3)
N 0.017(3) 0.020(3) 0.015(3) -0.001(3) 0.000(2) -0.002(3)
O0AA 0.033(3) 0.035(3) 0.024(3) 0.019(3) -0.011(2) -0.012(3)
C14 0.011(3) 0.009(3) 0.017(3) 0.003(3) 0.001(2) 0.003(3)
C15 0.016(3) 0.022(4) 0.014(3) 0.006(3) 0.003(3) 0.005(3)
C16 0.011(3) 0.011(4) 0.010(3) 0.000(3) 0.000(2) 0.002(3)
C 0.011(3) 0.011(4) 0.019(3) 0.007(3) 0.002(2) 0.001(3)
C1AA 0.022(3) 0.025(4) 0.013(3) 0.003(3) 0.007(3) -0.008(3)
O5AA 0.019(2) 0.026(3) 0.014(2) -0.004(2) 0.0036(18) -0.004(2)
N6AA 0.015(2) 0.020(3) 0.012(3) 0.001(3) 0.011(2) -0.005(3)
N7AA 0.019(3) 0.017(3) 0.016(3) 0.001(3) 0.006(2) 0.001(3)
C8AA 0.017(3) 0.019(4) 0.011(3) 0.004(3) -0.001(3) 0.000(3)
C9AA 0.018(3) 0.016(4) 0.015(3) 0.010(3) 0.000(3) 0.001(3)
C0BA 0.012(3) 0.016(4) 0.019(3) 0.002(3) -0.001(3) -0.005(3)
N3AA 0.010(2) 0.016(3) 0.022(3) -0.002(3) -0.002(2) 0.001(3)
C1BA 0.018(3) 0.015(4) 0.010(3) 0.002(3) -0.002(2) 0.003(3)
C4AA 0.018(3) 0.014(4) 0.017(3) 0.000(3) 0.002(3) -0.002(3)
O1AA 0.038(3) 0.055(5) 0.096(5) 0.039(4) -0.012(4) -0.026(3)
C0AA 0.027(3) 0.014(4) 0.014(3) 0.002(3) 0.002(3) 0.000(3)

loop_
_atom_type_symbol
_atom_type_description
_atom_type_scat_dispersion_real
_atom_type_scat_dispersion_imag
_atom_type_scat_source
C C 0.0033 0.0016 'International Tables Vol C Tables 4.2.6.8 and 6.1.1.4'
H H 0.0000 0.0000 'International Tables Vol C Tables 4.2.6.8 and 6.1.1.4'
N N 0.0061 0.0033 'International Tables Vol C Tables 4.2.6.8 and 6.1.1.4'
O O 0.0106 0.0060 'International Tables Vol C Tables 4.2.6.8 and 6.1.1.4'
Sm Sm -0.1638 3.4418 'International Tables Vol C Tables 4.2.6.8 and 6.1.1.4'

loop_
_geom_angle_atom_site_label_1
_geom_angle_atom_site_label_2
_geom_angle_atom_site_label_3
_geom_angle
O1 Sm1 O2 139.58(16)
O1 Sm1 O4 76.79(15)
O1 Sm1 O6 91.75(15)
O1 Sm1 O2AA 135.73(15)
O1 Sm1 N9 135.85(14)
O1 Sm1 N 62.73(15)
O1 Sm1 N3AA 67.85(15)
O2 Sm1 O4 86.58(14)
O2 Sm1 O2AA 80.63(15)
O2 Sm1 N9 65.05(15)
O2 Sm1 N 76.98(15)
O2 Sm1 N3AA 139.43(14)
O3 Sm1 O1 76.18(15)
O3 Sm1 O2 136.76(14)
O3 Sm1 O4 79.24(14)
O3 Sm1 O6 136.33(15)
O3 Sm1 O2AA 81.62(15)
O3 Sm1 N9 71.76(15)
O3 Sm1 N 132.43(15)
O3 Sm1 N3AA 64.60(14)
O4 Sm1 N9 68.12(16)
O4 Sm1 N 69.33(15)
O4 Sm1 N3AA 133.90(14)
O6 Sm1 O2 77.22(15)
O6 Sm1 O4 139.27(16)
O6 Sm1 O2AA 78.60(14)
O6 Sm1 N9 132.38(15)
O6 Sm1 N 70.69(15)
O6 Sm1 N3AA 71.94(15)
O2AA Sm1 O4 135.57(14)
O2AA Sm1 N9 67.89(15)
O2AA Sm1 N 145.17(14)
O2AA Sm1 N3AA 68.08(15)
N9 Sm1 N 123.42(16)
N9 Sm1 N3AA 120.91(17)
N3AA Sm1 N 115.33(15)
N11 N8 H8 115.2
C19 N8 H8 115.2
C19 N8 N11 129.5(5)
C16 N11 N8 116.6(5)
N18 C12 C30 120.3(6)
O3 C12 N18 120.3(5)
O3 C12 C30 119.3(6)
C12 N18 N20 118.0(5)
N8 C19 C24 113.8(6)
O C19 N8 121.5(6)
O C19 C24 124.7(6)
N18 N20 H20 116.2
C36 N20 N18 127.6(5)
C36 N20 H20 116.2
C24 C22 C16 120.6(5)
N C22 C24 123.2(6)
N C22 C16 116.2(6)
C25 C23 H23 120.3
C25 C23 C37 119.5(6)
C37 C23 H23 120.3
C22 C24 C19 118.5(6)
C22 C24 C0AA 118.7(6)
C0AA C24 C19 122.8(6)
C23 C25 H25 121.2
C23 C25 C27 117.7(7)
C27 C25 H25 121.2
C25 C27 C36 121.1(6)
C30 C27 C25 120.2(6)
C30 C27 C36 118.7(6)
C27 C30 C12 120.4(6)
N3AA C30 C12 117.0(6)
N3AA C30 C27 122.5(5)
N20 C36 C27 114.8(6)
O0AA C36 N20 121.9(6)
O0AA C36 C27 123.3(6)
C23 C37 H37 118.3
N3AA C37 C23 123.4(6)
N3AA C37 H37 118.3
C16 O1 Sm1 122.4(4)
C4AA O2 Sm1 123.4(4)
C12 O3 Sm1 125.4(3)
Sm1 O4 H4A 118(3)
Sm1 O4 H4B 118(3)
H4A O4 H4B 109(3)
Sm1 O6 H6A 126.4(18)
Sm1 O6 H6B 124.7(17)
H6A O6 H6B 108(2)
Sm1 O2AA H2AA 123.6(19)
Sm1 O2AA H2AB 124.1(19)
H2AA O2AA H2AB 110(3)
C14 N9 Sm1 114.4(4)
C9AA N9 Sm1 128.3(4)
C9AA N9 C14 117.2(5)
C22 N Sm1 109.8(4)
C15 N Sm1 132.3(4)
C15 N C22 116.6(6)
N9 C14 C 122.3(6)
N9 C14 C4AA 117.2(6)
C C14 C4AA 120.4(5)
N C15 H15 118.1
N C15 C1AA 123.8(6)
C1AA C15 H15 118.1
N11 C16 C22 120.7(6)
O1 C16 N11 120.5(6)
O1 C16 C22 118.8(5)
C14 C C8AA 118.4(5)
C14 C C1BA 119.1(6)
C1BA C C8AA 122.5(6)
C15 C1AA H1AA 120.8
C0AA C1AA C15 118.5(6)
C0AA C1AA H1AA 120.8
N7AA N6AA H6AA 115.5
C8AA N6AA H6AA 115.5
C8AA N6AA N7AA 129.0(5)
C4AA N7AA N6AA 117.5(5)
O5AA C8AA C 123.4(6)
O5AA C8AA N6AA 122.2(6)
N6AA C8AA C 114.4(6)
N9 C9AA H9AA 118.1
N9 C9AA C0BA 123.8(6)
C0BA C9AA H9AA 118.1
C9AA C0BA H0BA 120.9
C1BA C0BA C9AA 118.2(6)
C1BA C0BA H0BA 120.9
C30 N3AA Sm1 112.4(4)
C37 N3AA Sm1 130.9(4)
C37 N3AA C30 116.6(5)
C C1BA H1BA 120.3
C0BA C1BA C 119.3(6)
C0BA C1BA H1BA 120.3
O2 C4AA C14 119.1(5)
O2 C4AA N7AA 120.9(6)
N7AA C4AA C14 120.0(6)
H1AB O1AA H1AC 109(3)
C24 C0AA H0AA 120.5
C1AA C0AA C24 119.0(6)
C1AA C0AA H0AA 120.5

loop_
_geom_bond_atom_site_label_1
_geom_bond_atom_site_label_2
_geom_bond_distance
Sm1 O1 2.385(4)
Sm1 O2 2.404(4)
Sm1 O3 2.352(4)
Sm1 O4 2.568(4)
Sm1 O6 2.402(4)
Sm1 O2AA 2.455(4)
Sm1 N9 2.634(5)
Sm1 N 2.741(6)
Sm1 N3AA 2.696(5)
N8 H8 0.8600
N8 N11 1.390(8)
N8 C19 1.342(8)
N11 C16 1.308(7)
C12 N18 1.311(7)
C12 C30 1.456(7)
C12 O3 1.300(7)
N18 N20 1.380(7)
C19 C24 1.472(8)
C19 O 1.247(8)
N20 H20 0.8600
N20 C36 1.352(7)
C22 C24 1.388(9)
C22 N 1.373(7)
C22 C16 1.458(8)
C23 H23 0.9300
C23 C25 1.369(9)
C23 C37 1.401(9)
C24 C0AA 1.394(8)
C25 H25 0.9300
C25 C27 1.395(8)
C27 C30 1.382(9)
C27 C36 1.464(9)
C30 N3AA 1.361(8)
C36 O0AA 1.251(8)
C37 H37 0.9300
C37 N3AA 1.347(7)
O1 C16 1.281(7)
O2 C4AA 1.296(7)
O4 H4A 0.851(10)
O4 H4B 0.844(10)
O6 H6A 0.847(10)
O6 H6B 0.852(10)
O2AA H2AA 0.848(10)
O2AA H2AB 0.846(10)
N9 C14 1.346(7)
N9 C9AA 1.337(7)
N C15 1.327(8)
C14 C 1.389(9)
C14 C4AA 1.470(8)
C15 H15 0.9300
C15 C1AA 1.414(9)
C C8AA 1.478(8)
C C1BA 1.398(8)
C1AA H1AA 0.9300
C1AA C0AA 1.380(8)
O5AA C8AA 1.260(7)
N6AA H6AA 0.8600
N6AA N7AA 1.397(7)
N6AA C8AA 1.326(8)
N7AA C4AA 1.308(7)
C9AA H9AA 0.9300
C9AA C0BA 1.407(9)
C0BA H0BA 0.9300
C0BA C1BA 1.351(8)
C1BA H1BA 0.9300
O1AA H1AB 0.844(10)
O1AA H1AC 0.851(10)
C0AA H0AA 0.9300

loop_
_geom_torsion_atom_site_label_1
_geom_torsion_atom_site_label_2
_geom_torsion_atom_site_label_3
_geom_torsion_atom_site_label_4
_geom_torsion
Sm1 O1 C16 N11 -147.1(4)
Sm1 O1 C16 C22 32.0(7)
Sm1 O2 C4AA C14 -7.5(8)
Sm1 O2 C4AA N7AA 172.6(4)
Sm1 N9 C14 C -172.8(5)
Sm1 N9 C14 C4AA 7.4(7)
Sm1 N9 C9AA C0BA 173.2(5)
Sm1 N C15 C1AA -162.9(5)
N8 N11 C16 C22 2.9(8)
N8 N11 C16 O1 -178.1(5)
N8 C19 C24 C22 0.7(8)
N8 C19 C24 C0AA -179.5(5)
N11 N8 C19 C24 -4.6(9)
N11 N8 C19 O 177.4(6)
C12 N18 N20 C36 -3.8(10)
C12 C30 N3AA Sm1 4.9(7)
C12 C30 N3AA C37 -176.2(6)
N18 C12 C30 C27 4.8(10)
N18 C12 C30 N3AA -178.2(6)
N18 C12 O3 Sm1 169.5(4)
N18 N20 C36 C27 5.2(10)
N18 N20 C36 O0AA -173.8(7)
C19 N8 N11 C16 2.8(9)
C19 C24 C0AA C1AA -179.3(5)
C22 C24 C0AA C1AA 0.5(9)
C22 N C15 C1AA 2.5(9)
C23 C25 C27 C30 -0.7(11)
C23 C25 C27 C36 178.6(7)
C23 C37 N3AA Sm1 179.2(5)
C23 C37 N3AA C30 0.5(9)
C24 C22 N Sm1 162.6(5)
C24 C22 N C15 -6.0(8)
C24 C22 C16 N11 -6.4(9)
C24 C22 C16 O1 174.6(5)
C25 C23 C37 N3AA -1.9(11)
C25 C27 C30 C12 176.1(6)
C25 C27 C30 N3AA -0.7(11)
C25 C27 C36 N20 179.2(7)
C25 C27 C36 O0AA -1.7(11)
C27 C30 N3AA Sm1 -178.2(5)
C27 C30 N3AA C37 0.7(9)
C30 C12 N18 N20 -1.5(9)
C30 C12 O3 Sm1 -12.0(8)
C30 C27 C36 N20 -1.5(10)
C30 C27 C36 O0AA 177.5(7)
C36 C27 C30 C12 -3.1(10)
C36 C27 C30 N3AA -179.9(6)
C37 C23 C25 C27 1.8(11)
O1 Sm1 O2 C4AA 140.4(4)
O1 Sm1 O3 C12 81.9(5)
O1 Sm1 N9 C14 -144.2(4)
O1 Sm1 N9 C9AA 41.0(6)
O1 Sm1 N C22 22.3(3)
O1 Sm1 N C15 -171.6(5)
O1 Sm1 N3AA C30 -91.9(4)
O1 Sm1 N3AA C37 89.3(6)
O2 Sm1 O1 C16 -23.6(5)
O2 Sm1 O3 C12 -126.1(5)
O2 Sm1 N9 C14 -7.7(4)
O2 Sm1 N9 C9AA 177.6(5)
O2 Sm1 N C22 -154.4(4)
O2 Sm1 N C15 11.7(5)
O2 Sm1 N3AA C30 126.0(4)
O2 Sm1 N3AA C37 -52.7(6)
O3 Sm1 O1 C16 126.6(4)
O3 Sm1 O2 C4AA 5.1(6)
O3 Sm1 N9 C14 170.2(5)
O3 Sm1 N9 C9AA -4.5(5)
O3 Sm1 N C22 -11.1(4)
O3 Sm1 N C15 155.0(5)
O3 Sm1 N3AA C30 -7.2(4)
O3 Sm1 N3AA C37 174.0(6)
O3 C12 N18 N20 177.0(5)
O3 C12 C30 C27 -173.7(6)
O3 C12 C30 N3AA 3.3(9)
O4 Sm1 O1 C16 44.6(4)
O4 Sm1 O2 C4AA 75.4(5)
O4 Sm1 O3 C12 160.8(5)
O4 Sm1 N9 C14 -104.3(5)
O4 Sm1 N9 C9AA 80.9(5)
O4 Sm1 N C22 -63.1(3)
O4 Sm1 N C15 103.0(5)
O4 Sm1 N3AA C30 -49.2(5)
O4 Sm1 N3AA C37 132.1(5)
O C19 C24 C22 178.7(6)
O C19 C24 C0AA -1.5(9)
O6 Sm1 O1 C16 -95.9(4)
O6 Sm1 O2 C4AA -142.2(5)
O6 Sm1 O3 C12 4.2(6)
O6 Sm1 N9 C14 33.3(5)
O6 Sm1 N9 C9AA -141.5(5)
O6 Sm1 N C22 124.8(4)
O6 Sm1 N C15 -69.1(5)
O6 Sm1 N3AA C30 168.4(4)
O6 Sm1 N3AA C37 -10.3(5)
O2AA Sm1 O1 C16 -171.3(4)
O2AA Sm1 O2 C4AA -61.9(5)
O2AA Sm1 O3 C12 -59.5(5)
O2AA Sm1 N9 C14 82.0(4)
O2AA Sm1 N9 C9AA -92.7(5)
O2AA Sm1 N C22 154.3(3)
O2AA Sm1 N C15 -39.6(6)
O2AA Sm1 N3AA C30 83.8(4)
O2AA Sm1 N3AA C37 -95.0(5)
N9 Sm1 O1 C16 82.3(5)
N9 Sm1 O2 C4AA 8.0(4)
N9 Sm1 O3 C12 -128.9(5)
N9 Sm1 N C22 -106.6(4)
N9 Sm1 N C15 59.6(5)
N9 Sm1 N3AA C30 39.3(5)
N9 Sm1 N3AA C37 -139.4(5)
N9 C14 C C8AA 176.9(6)
N9 C14 C C1BA -1.3(9)
N9 C14 C4AA O2 -0.8(9)
N9 C14 C4AA N7AA 179.1(6)
N9 C9AA C0BA C1BA -1.0(10)
N Sm1 O1 C16 -28.7(4)
N Sm1 O2 C4AA 144.9(5)
N Sm1 O3 C12 112.2(5)
N Sm1 N9 C14 -60.5(5)
N Sm1 N9 C9AA 124.8(5)
N Sm1 N3AA C30 -134.2(4)
N Sm1 N3AA C37 47.1(6)
N C22 C24 C19 -175.6(5)
N C22 C24 C0AA 4.6(9)
N C22 C16 N11 173.5(5)
N C22 C16 O1 -5.5(8)
N C15 C1AA C0AA 2.3(9)
C14 N9 C9AA C0BA -1.4(9)
C14 C C8AA O5AA -172.8(6)
C14 C C8AA N6AA 5.7(9)
C14 C C1BA C0BA -1.2(9)
C15 C1AA C0AA C24 -3.7(9)
C16 C22 C24 C19 4.3(8)
C16 C22 C24 C0AA -175.5(5)
C16 C22 N Sm1 -17.3(6)
C16 C22 N C15 174.1(5)
C C14 C4AA O2 179.4(6)
C C14 C4AA N7AA -0.7(9)
N6AA N7AA C4AA O2 -177.9(5)
N6AA N7AA C4AA C14 2.1(9)
N7AA N6AA C8AA C -4.7(9)
N7AA N6AA C8AA O5AA 173.8(6)
C8AA C C1BA C0BA -179.3(6)
C8AA N6AA N7AA C4AA 0.8(9)
C9AA N9 C14 C 2.6(9)
C9AA N9 C14 C4AA -177.2(5)
C9AA C0BA C1BA C 2.3(9)
N3AA Sm1 O1 C16 -165.5(5)
N3AA Sm1 O2 C4AA -101.2(5)
N3AA Sm1 O3 C12 10.2(4)
N3AA Sm1 N9 C14 126.6(4)
N3AA Sm1 N9 C9AA -48.2(5)
N3AA Sm1 N C22 66.8(4)
N3AA Sm1 N C15 -127.1(5)
C1BA C C8AA O5AA 5.3(10)
C1BA C C8AA N6AA -176.2(5)
C4AA C14 C C8AA -3.4(9)
C4AA C14 C C1BA 178.5(5)
